data_4063558
loop_
_publ_author_name
'Gott, Andrew L.'
'Piers, Warren E.'
'Dutton, Jason L.'
'McDonald, Robert'
'Parvez, Masood'

_publ_section_title
;
 Dimerization of Ethylene by Palladium Complexes Containing Bidentate
 Trifluoroborate-Functionalized Phosphine Ligands
;
_journal_issue 16
_journal_name_full Organometallics
_journal_page_first 4236
_journal_paper_doi 10.1021/om2004095
_journal_volume 30
_journal_year 2011
_chemical_formula_moiety 'C20 H30 B F3 N P Pd'
_chemical_formula_sum 'C20 H30 B F3 N P Pd'
_chemical_formula_weight 489.63
_chemical_name_common 'in paper 9c'
_chemical_name_systematic
;
 ?
;
_space_group_IT_number 14
_symmetry_cell_setting monoclinic
_symmetry_space_group_name_Hall '-P 2ybc'
_symmetry_space_group_name_H-M 'P 1 21/c 1'
_atom_sites_solution_hydrogens geom
_atom_sites_solution_primary direct
_atom_sites_solution_secondary difmap
_audit_creation_method SHELXL-97
_cell_angle_alpha 90.00
_cell_angle_beta 92.8860(9)
_cell_angle_gamma 90.00
_cell_formula_units_Z 4
_cell_length_a 13.7046(3)
_cell_length_b 8.44670(10)
_cell_length_c 18.5279(5)
_cell_measurement_reflns_used 6536
_cell_measurement_temperature 173(2)
_cell_measurement_theta_max 30.0
_cell_measurement_theta_min 1.0
_cell_volume 2142.04(8)
_computing_cell_refinement 'HKL DENZO (Otwinowski & Minor, 1997)'
_computing_data_collection 'COLLECT (Hooft, 1998)'
_computing_data_reduction 'SCALEPACK (Otwinowski & Minor, 1997)'
_computing_molecular_graphics 'SHELXL-97 (Sheldrick, 2008)'
_computing_publication_material 'ORTEP-3 (Farrugia, 1997)'
_computing_structure_refinement 'SHELXL-97 (Sheldrick, 1997)'
_computing_structure_solution 'SIR92 (Altomare et al., 1991)'
_diffrn_ambient_temperature 173(2)
_diffrn_measured_fraction_theta_full 0.999
_diffrn_measured_fraction_theta_max 0.999
_diffrn_measurement_device_type 'Nonius APEX2 CCD'
_diffrn_measurement_method ' \w and \f scans '
_diffrn_radiation_monochromator graphite
_diffrn_radiation_source 'fine-focus sealed tube'
_diffrn_radiation_type MoK\a
_diffrn_radiation_wavelength 0.71073
_diffrn_reflns_av_R_equivalents 0.0277
_diffrn_reflns_av_sigmaI/netI 0.0297
_diffrn_reflns_limit_h_max 16
_diffrn_reflns_limit_h_min -16
_diffrn_reflns_limit_k_max 10
_diffrn_reflns_limit_k_min -10
_diffrn_reflns_limit_l_max 22
_diffrn_reflns_limit_l_min -22
_diffrn_reflns_number 7182
_diffrn_reflns_theta_full 25.00
_diffrn_reflns_theta_max 25.00
_diffrn_reflns_theta_min 2.20
_diffrn_standards_number 0
_exptl_absorpt_coefficient_mu 0.971
_exptl_absorpt_correction_T_max 0.9531
_exptl_absorpt_correction_T_min 0.8601
_exptl_absorpt_correction_type multi-scan
_exptl_absorpt_process_details 'SORTAV: (Blessing, 1997)'
_exptl_crystal_colour colorless
_exptl_crystal_density_diffrn 1.518
_exptl_crystal_density_method 'not measured'
_exptl_crystal_description block
_exptl_crystal_F_000 1000
_exptl_crystal_size_max 0.16
_exptl_crystal_size_mid 0.10
_exptl_crystal_size_min 0.05
_refine_diff_density_max 0.386
_refine_diff_density_min -0.287
_refine_diff_density_rms 0.074
_refine_ls_extinction_method none
_refine_ls_goodness_of_fit_ref 1.082
_refine_ls_hydrogen_treatment constr
_refine_ls_matrix_type full
_refine_ls_number_parameters 251
_refine_ls_number_reflns 3760
_refine_ls_number_restraints 0
_refine_ls_restrained_S_all 1.082
_refine_ls_R_factor_all 0.0351
_refine_ls_R_factor_gt 0.0302
_refine_ls_shift/su_max 0.001
_refine_ls_shift/su_mean 0.000
_refine_ls_structure_factor_coef Fsqd
_refine_ls_weighting_details 'calc w=1/[\s^2^(Fo^2^)+(0.0123P)^2^+4.8187P] where P=(Fo^2^+2Fc^2^)/3'
_refine_ls_weighting_scheme calc
_refine_ls_wR_factor_gt 0.0640
_refine_ls_wR_factor_ref 0.0675
_reflns_number_gt 3413
_reflns_number_total 3760
_reflns_threshold_expression >2sigma(I)
_cod_data_source_file om2004095_si_001.cif
_cod_data_source_block alg688
_cod_depositor_comments
;
The following automatic conversions were performed:

'_symmetry_cell_setting' value 'Monoclinic' changed to 'monoclinic'
according to the built-in table from CIF Core dictionary named
'cif_core.dic' version 2.4.1 from
2010-06-29.

'_exptl_absorpt_correction_type' value 'Multi-scan'
changed to 'multi-scan' according to the built-in table from CIF Core
dictionary named 'cif_core.dic' version 2.4.1 from 2010-06-29.

Automatic conversion script
Id: cif_fix_values 1715 2011-07-08 13:25:40Z adriana 
;
_cod_original_sg_symbol_H-M 'P 21/c'
_cod_database_code 4063558

loop_
_symmetry_equiv_pos_as_xyz
'x, y, z'
'-x, y+1/2, -z+1/2'
'-x, -y, -z'
'x, -y-1/2, z-1/2'

loop_
_atom_site_label
_atom_site_type_symbol
_atom_site_fract_x
_atom_site_fract_y
_atom_site_fract_z
_atom_site_U_iso_or_equiv
_atom_site_adp_type
_atom_site_occupancy
_atom_site_symmetry_multiplicity
_atom_site_calc_flag
_atom_site_refinement_flags
Pd1 Pd 0.357999(15) 0.78737(3) 0.107879(12) 0.01910(8) Uani 1 1 d .
P1 P 0.21033(5) 0.71126(9) 0.06169(4) 0.01881(17) Uani 1 1 d .
F1 F 0.30581(12) 0.8002(2) 0.21600(9) 0.0270(4) Uani 1 1 d .
F2 F 0.23395(14) 1.0419(2) 0.19530(11) 0.0375(5) Uani 1 1 d .
F3 F 0.21603(13) 0.9118(3) 0.30136(10) 0.0409(5) Uani 1 1 d .
N1 N 0.50025(17) 0.8576(3) 0.14797(13) 0.0213(5) Uani 1 1 d .
C1 C 0.4144(2) 0.7862(5) 0.00982(18) 0.0340(8) Uani 1 1 d .
H1A H 0.4775 0.7314 0.0126 0.041 Uiso 1 1 calc R
H1B H 0.4236 0.8954 -0.0064 0.041 Uiso 1 1 calc R
H1C H 0.3696 0.7312 -0.0246 0.041 Uiso 1 1 calc R
C2 C 0.5243(2) 1.0129(4) 0.15173(16) 0.0233(7) Uani 1 1 d .
C3 C 0.6188(2) 1.0604(4) 0.17105(18) 0.0328(8) Uani 1 1 d .
H3 H 0.6349 1.1697 0.1730 0.039 Uiso 1 1 calc R
C4 C 0.6892(2) 0.9480(5) 0.18740(18) 0.0361(8) Uani 1 1 d .
H4 H 0.7544 0.9789 0.2003 0.043 Uiso 1 1 calc R
C5 C 0.6641(2) 0.7908(4) 0.18484(18) 0.0335(8) Uani 1 1 d .
H5 H 0.7120 0.7123 0.1966 0.040 Uiso 1 1 calc R
C6 C 0.5694(2) 0.7465(4) 0.16516(16) 0.0254(7) Uani 1 1 d .
C7 C 0.4448(2) 1.1313(4) 0.13544(19) 0.0324(8) Uani 1 1 d .
H7A H 0.4713 1.2386 0.1411 0.039 Uiso 1 1 calc R
H7B H 0.3924 1.1161 0.1689 0.039 Uiso 1 1 calc R
H7C H 0.4186 1.1166 0.0857 0.039 Uiso 1 1 calc R
C8 C 0.5393(2) 0.5765(4) 0.16162(19) 0.0320(8) Uani 1 1 d .
H8A H 0.5918 0.5105 0.1832 0.038 Uiso 1 1 calc R
H8B H 0.5262 0.5458 0.1111 0.038 Uiso 1 1 calc R
H8C H 0.4800 0.5619 0.1883 0.038 Uiso 1 1 calc R
C9 C 0.1105(2) 0.7347(4) 0.12367(16) 0.0203(6) Uani 1 1 d .
C10 C 0.1214(2) 0.8091(4) 0.19185(16) 0.0215(6) Uani 1 1 d .
C11 C 0.0385(2) 0.8125(4) 0.23339(17) 0.0285(7) Uani 1 1 d .
H11 H 0.0434 0.8629 0.2793 0.034 Uiso 1 1 calc R
C12 C -0.0495(2) 0.7462(4) 0.21074(18) 0.0319(8) Uani 1 1 d .
H12 H -0.1034 0.7506 0.2409 0.038 Uiso 1 1 calc R
C13 C -0.0593(2) 0.6735(4) 0.14442(19) 0.0317(8) Uani 1 1 d .
H13 H -0.1201 0.6288 0.1281 0.038 Uiso 1 1 calc R
C14 C 0.0205(2) 0.6666(4) 0.10181(18) 0.0286(7) Uani 1 1 d .
H14 H 0.0142 0.6142 0.0565 0.034 Uiso 1 1 calc R
C15 C 0.2049(2) 0.4972(4) 0.04043(17) 0.0244(7) Uani 1 1 d .
H15 H 0.1379 0.4729 0.0195 0.029 Uiso 1 1 calc R
C16 C 0.2207(3) 0.4025(4) 0.11048(19) 0.0373(9) Uani 1 1 d .
H16A H 0.2193 0.2891 0.0994 0.045 Uiso 1 1 calc R
H16B H 0.1688 0.4277 0.1431 0.045 Uiso 1 1 calc R
H16C H 0.2843 0.4302 0.1338 0.045 Uiso 1 1 calc R
C17 C 0.2786(2) 0.4474(4) -0.01474(19) 0.0329(8) Uani 1 1 d .
H17A H 0.2690 0.3354 -0.0269 0.039 Uiso 1 1 calc R
H17B H 0.3451 0.4633 0.0059 0.039 Uiso 1 1 calc R
H17C H 0.2688 0.5117 -0.0585 0.039 Uiso 1 1 calc R
C18 C 0.1728(2) 0.8223(4) -0.02135(17) 0.0259(7) Uani 1 1 d .
H18 H 0.2246 0.8037 -0.0565 0.031 Uiso 1 1 calc R
C19 C 0.1756(3) 0.9986(4) -0.0035(2) 0.0438(9) Uani 1 1 d .
H19A H 0.1587 1.0598 -0.0472 0.053 Uiso 1 1 calc R
H19B H 0.2414 1.0276 0.0151 0.053 Uiso 1 1 calc R
H19C H 0.1285 1.0215 0.0333 0.053 Uiso 1 1 calc R
C20 C 0.0761(3) 0.7772(5) -0.06010(19) 0.0403(9) Uani 1 1 d .
H20A H 0.0686 0.8353 -0.1058 0.048 Uiso 1 1 calc R
H20B H 0.0222 0.8041 -0.0296 0.048 Uiso 1 1 calc R
H20C H 0.0754 0.6632 -0.0699 0.048 Uiso 1 1 calc R
B1 B 0.2179(3) 0.8949(5) 0.22644(19) 0.0257(8) Uani 1 1 d .

loop_
_atom_site_aniso_label
_atom_site_aniso_U_11
_atom_site_aniso_U_22
_atom_site_aniso_U_33
_atom_site_aniso_U_23
_atom_site_aniso_U_13
_atom_site_aniso_U_12
Pd1 0.01663(12) 0.02171(14) 0.01898(13) -0.00049(9) 0.00104(8) -0.00087(10)
P1 0.0186(4) 0.0201(4) 0.0176(4) -0.0012(3) -0.0005(3) -0.0006(3)
F1 0.0211(9) 0.0390(11) 0.0206(9) -0.0027(8) 0.0000(7) 0.0029(8)
F2 0.0321(10) 0.0262(11) 0.0541(13) -0.0054(9) 0.0017(9) -0.0061(9)
F3 0.0281(10) 0.0696(15) 0.0251(10) -0.0176(10) 0.0025(8) -0.0042(10)
N1 0.0188(12) 0.0263(14) 0.0190(13) -0.0012(11) 0.0020(10) 0.0005(11)
C1 0.0236(17) 0.050(2) 0.0285(18) -0.0035(16) 0.0056(14) -0.0054(16)
C2 0.0250(16) 0.0257(17) 0.0195(15) -0.0017(13) 0.0029(12) -0.0050(13)
C3 0.0342(19) 0.035(2) 0.0291(18) -0.0035(15) -0.0009(15) -0.0139(16)
C4 0.0237(17) 0.054(2) 0.0300(19) 0.0053(17) -0.0070(14) -0.0078(17)
C5 0.0248(17) 0.045(2) 0.0310(19) 0.0081(16) -0.0005(14) 0.0023(16)
C6 0.0245(16) 0.0337(19) 0.0182(15) 0.0036(13) 0.0033(12) 0.0016(14)
C7 0.0290(17) 0.0270(18) 0.042(2) -0.0018(15) 0.0089(15) -0.0027(15)
C8 0.0299(18) 0.0301(19) 0.0359(19) 0.0031(15) 0.0014(15) 0.0061(15)
C9 0.0189(14) 0.0219(16) 0.0203(15) 0.0007(12) 0.0031(12) 0.0014(12)
C10 0.0242(15) 0.0204(16) 0.0199(15) 0.0007(12) -0.0002(12) 0.0021(13)
C11 0.0290(17) 0.0342(19) 0.0224(16) -0.0030(14) 0.0022(13) -0.0026(15)
C12 0.0210(16) 0.041(2) 0.0343(19) 0.0009(16) 0.0081(14) -0.0048(15)
C13 0.0222(16) 0.035(2) 0.038(2) -0.0011(15) 0.0003(14) -0.0045(14)
C14 0.0248(16) 0.0306(18) 0.0303(18) -0.0059(14) 0.0021(14) -0.0058(14)
C15 0.0270(16) 0.0196(16) 0.0264(17) -0.0040(13) -0.0011(13) -0.0016(13)
C16 0.050(2) 0.0253(19) 0.037(2) 0.0046(15) 0.0023(17) 0.0027(16)
C17 0.0358(19) 0.0267(18) 0.036(2) -0.0089(15) 0.0035(15) 0.0037(15)
C18 0.0281(17) 0.0278(18) 0.0218(16) 0.0031(13) 0.0001(13) 0.0010(14)
C19 0.056(2) 0.031(2) 0.043(2) 0.0050(17) -0.0114(19) 0.0044(18)
C20 0.042(2) 0.049(2) 0.0284(19) 0.0073(17) -0.0122(16) -0.0037(18)
B1 0.0221(17) 0.032(2) 0.0235(19) -0.0094(15) 0.0031(14) -0.0001(16)

loop_
_atom_type_symbol
_atom_type_description
_atom_type_scat_dispersion_real
_atom_type_scat_dispersion_imag
_atom_type_scat_source
C C 0.0033 0.0016 'International Tables Vol C Tables 4.2.6.8 and 6.1.1.4'
H H 0.0000 0.0000 'International Tables Vol C Tables 4.2.6.8 and 6.1.1.4'
N N 0.0061 0.0033 'International Tables Vol C Tables 4.2.6.8 and 6.1.1.4'
P P 0.1023 0.0942 'International Tables Vol C Tables 4.2.6.8 and 6.1.1.4'
Pd Pd -0.9988 1.0072 'International Tables Vol C Tables 4.2.6.8 and 6.1.1.4'
F F 0.0171 0.0103 'International Tables Vol C Tables 4.2.6.8 and 6.1.1.4'
B B 0.0013 0.0007 'International Tables Vol C Tables 4.2.6.8 and 6.1.1.4'

loop_
_geom_angle_atom_site_label_1
_geom_angle_atom_site_label_2
_geom_angle_atom_site_label_3
_geom_angle
C1 Pd1 N1 85.97(11)
C1 Pd1 F1 175.81(11)
N1 Pd1 F1 90.14(8)
C1 Pd1 P1 91.97(10)
N1 Pd1 P1 177.90(7)
F1 Pd1 P1 91.92(5)
C9 P1 C15 102.41(14)
C9 P1 C18 106.22(14)
C15 P1 C18 108.13(14)
C9 P1 Pd1 114.48(10)
C15 P1 Pd1 112.67(11)
C18 P1 Pd1 112.22(10)
B1 F1 Pd1 117.48(17)
C2 N1 C6 119.4(3)
C2 N1 Pd1 120.2(2)
C6 N1 Pd1 120.2(2)
Pd1 C1 H1A 109.5
Pd1 C1 H1B 109.5
H1A C1 H1B 109.5
Pd1 C1 H1C 109.5
H1A C1 H1C 109.5
H1B C1 H1C 109.5
N1 C2 C3 121.1(3)
N1 C2 C7 117.6(3)
C3 C2 C7 121.3(3)
C4 C3 C2 119.5(3)
C4 C3 H3 120.2
C2 C3 H3 120.2
C5 C4 C3 119.2(3)
C5 C4 H4 120.4
C3 C4 H4 120.4
C4 C5 C6 120.1(3)
C4 C5 H5 119.9
C6 C5 H5 119.9
N1 C6 C5 120.6(3)
N1 C6 C8 117.7(3)
C5 C6 C8 121.7(3)
C2 C7 H7A 109.5
C2 C7 H7B 109.5
H7A C7 H7B 109.5
C2 C7 H7C 109.5
H7A C7 H7C 109.5
H7B C7 H7C 109.5
C6 C8 H8A 109.5
C6 C8 H8B 109.5
H8A C8 H8B 109.5
C6 C8 H8C 109.5
H8A C8 H8C 109.5
H8B C8 H8C 109.5
C14 C9 C10 119.6(3)
C14 C9 P1 116.5(2)
C10 C9 P1 123.9(2)
C11 C10 C9 116.5(3)
C11 C10 B1 116.3(3)
C9 C10 B1 127.1(3)
C12 C11 C10 123.1(3)
C12 C11 H11 118.5
C10 C11 H11 118.5
C13 C12 C11 119.9(3)
C13 C12 H12 120.0
C11 C12 H12 120.0
C12 C13 C14 119.0(3)
C12 C13 H13 120.5
C14 C13 H13 120.5
C13 C14 C9 121.8(3)
C13 C14 H14 119.1
C9 C14 H14 119.1
C16 C15 C17 110.6(3)
C16 C15 P1 109.1(2)
C17 C15 P1 112.9(2)
C16 C15 H15 108.0
C17 C15 H15 108.0
P1 C15 H15 108.0
C15 C16 H16A 109.5
C15 C16 H16B 109.5
H16A C16 H16B 109.5
C15 C16 H16C 109.5
H16A C16 H16C 109.5
H16B C16 H16C 109.5
C15 C17 H17A 109.5
C15 C17 H17B 109.5
H17A C17 H17B 109.5
C15 C17 H17C 109.5
H17A C17 H17C 109.5
H17B C17 H17C 109.5
C20 C18 C19 111.0(3)
C20 C18 P1 117.6(2)
C19 C18 P1 108.1(2)
C20 C18 H18 106.5
C19 C18 H18 106.5
P1 C18 H18 106.5
C18 C19 H19A 109.5
C18 C19 H19B 109.5
H19A C19 H19B 109.5
C18 C19 H19C 109.5
H19A C19 H19C 109.5
H19B C19 H19C 109.5
C18 C20 H20A 109.5
C18 C20 H20B 109.5
H20A C20 H20B 109.5
C18 C20 H20C 109.5
H20A C20 H20C 109.5
H20B C20 H20C 109.5
F2 B1 F3 109.4(3)
F2 B1 F1 106.5(3)
F3 B1 F1 104.1(3)
F2 B1 C10 112.3(3)
F3 B1 C10 112.7(3)
F1 B1 C10 111.5(3)

loop_
_geom_bond_atom_site_label_1
_geom_bond_atom_site_label_2
_geom_bond_distance
Pd1 C1 2.010(3)
Pd1 N1 2.135(2)
Pd1 F1 2.1634(17)
Pd1 P1 2.2510(8)
P1 C9 1.841(3)
P1 C15 1.851(3)
P1 C18 1.853(3)
F1 B1 1.467(4)
F2 B1 1.392(4)
F3 B1 1.397(4)
N1 C2 1.353(4)
N1 C6 1.360(4)
C1 H1A 0.9800
C1 H1B 0.9800
C1 H1C 0.9800
C2 C3 1.386(4)
C2 C7 1.499(4)
C3 C4 1.376(5)
C3 H3 0.9500
C4 C5 1.372(5)
C4 H4 0.9500
C5 C6 1.382(4)
C5 H5 0.9500
C6 C8 1.494(5)
C7 H7A 0.9800
C7 H7B 0.9800
C7 H7C 0.9800
C8 H8A 0.9800
C8 H8B 0.9800
C8 H8C 0.9800
C9 C14 1.402(4)
C9 C10 1.412(4)
C10 C11 1.404(4)
C10 B1 1.612(5)
C11 C12 1.376(4)
C11 H11 0.9500
C12 C13 1.374(5)
C12 H12 0.9500
C13 C14 1.382(4)
C13 H13 0.9500
C14 H14 0.9500
C15 C16 1.531(4)
C15 C17 1.531(4)
C15 H15 1.0000
C16 H16A 0.9800
C16 H16B 0.9800
C16 H16C 0.9800
C17 H17A 0.9800
C17 H17B 0.9800
C17 H17C 0.9800
C18 C20 1.523(4)
C18 C19 1.525(5)
C18 H18 1.0000
C19 H19A 0.9800
C19 H19B 0.9800
C19 H19C 0.9800
C20 H20A 0.9800
C20 H20B 0.9800
C20 H20C 0.9800

loop_
_geom_torsion_atom_site_label_1
_geom_torsion_atom_site_label_2
_geom_torsion_atom_site_label_3
_geom_torsion_atom_site_label_4
_geom_torsion
C1 Pd1 P1 C9 -165.87(15)
F1 Pd1 P1 C9 12.58(12)
C1 Pd1 P1 C15 77.64(16)
F1 Pd1 P1 C15 -103.91(12)
C1 Pd1 P1 C18 -44.70(16)
F1 Pd1 P1 C18 133.75(12)
N1 Pd1 F1 B1 127.8(2)
P1 Pd1 F1 B1 -52.6(2)
C1 Pd1 N1 C2 88.9(2)
F1 Pd1 N1 C2 -89.6(2)
C1 Pd1 N1 C6 -86.6(2)
F1 Pd1 N1 C6 95.0(2)
C6 N1 C2 C3 1.6(4)
Pd1 N1 C2 C3 -173.8(2)
C6 N1 C2 C7 -177.4(3)
Pd1 N1 C2 C7 7.2(4)
N1 C2 C3 C4 -0.7(5)
C7 C2 C3 C4 178.3(3)
C2 C3 C4 C5 -0.6(5)
C3 C4 C5 C6 0.8(5)
C2 N1 C6 C5 -1.4(4)
Pd1 N1 C6 C5 174.1(2)
C2 N1 C6 C8 178.9(3)
Pd1 N1 C6 C8 -5.7(4)
C4 C5 C6 N1 0.2(5)
C4 C5 C6 C8 179.9(3)
C15 P1 C9 C14 -48.1(3)
C18 P1 C9 C14 65.2(3)
Pd1 P1 C9 C14 -170.4(2)
C15 P1 C9 C10 128.7(3)
C18 P1 C9 C10 -118.0(3)
Pd1 P1 C9 C10 6.4(3)
C14 C9 C10 C11 -1.3(4)
P1 C9 C10 C11 -178.0(2)
C14 C9 C10 B1 -179.5(3)
P1 C9 C10 B1 3.8(5)
C9 C10 C11 C12 0.7(5)
B1 C10 C11 C12 179.2(3)
C10 C11 C12 C13 -0.5(5)
C11 C12 C13 C14 0.9(5)
C12 C13 C14 C9 -1.5(5)
C10 C9 C14 C13 1.7(5)
P1 C9 C14 C13 178.7(3)
C9 P1 C15 C16 -59.7(2)
C18 P1 C15 C16 -171.6(2)
Pd1 P1 C15 C16 63.8(2)
C9 P1 C15 C17 176.8(2)
C18 P1 C15 C17 64.9(3)
Pd1 P1 C15 C17 -59.7(2)
C9 P1 C18 C20 -56.9(3)
C15 P1 C18 C20 52.4(3)
Pd1 P1 C18 C20 177.3(2)
C9 P1 C18 C19 69.8(3)
C15 P1 C18 C19 179.1(2)
Pd1 P1 C18 C19 -56.0(3)
Pd1 F1 B1 F2 -50.9(3)
Pd1 F1 B1 F3 -166.42(17)
Pd1 F1 B1 C10 71.9(3)
C11 C10 B1 F2 -103.2(3)
C9 C10 B1 F2 75.0(4)
C11 C10 B1 F3 20.8(4)
C9 C10 B1 F3 -160.9(3)
C11 C10 B1 F1 137.4(3)
C9 C10 B1 F1 -44.4(4)
